data_7205854
loop_
_publ_author_name
'Tang, Yun-Zhi'
'Zhou, Man'
'Wen, He-Rui'
'Cao, Zan'
'Wang, Xiao-Wei'
'Huang, Suai'

_publ_section_title
;
 Two novel coordination polymers constructed from
 2,2&#x2032;-bipyridine-3,3&#x2032;-dicarboxylic acid
 1,1&#x2032;-dioxide ligands
;
_journal_issue 8
_journal_name_full CrystEngComm
_journal_page_first 3040
_journal_paper_doi 10.1039/c0ce00884b
_journal_volume 13
_journal_year 2011
_chemical_formula_sum 'C12 H8 Cu N2 O7'
_chemical_formula_weight 355.74
_chemical_name_systematic
;
?
;
_space_group_IT_number 142
_symmetry_cell_setting tetragonal
_symmetry_space_group_name_Hall '-I 4bd 2c'
_symmetry_space_group_name_H-M 'I 41/a c d :2'
_atom_sites_solution_hydrogens geom
_atom_sites_solution_primary direct
_atom_sites_solution_secondary difmap
_audit_creation_method SHELXL-97
_cell_angle_alpha 90.00
_cell_angle_beta 90.00
_cell_angle_gamma 90.00
_cell_formula_units_Z 16
_cell_length_a 13.831(2)
_cell_length_b 13.831(2)
_cell_length_c 27.458(8)
_cell_measurement_temperature 296(2)
_cell_volume 5252.6(19)
_computing_structure_refinement 'SHELXL-97 (Sheldrick, 1997)'
_computing_structure_solution 'SHELXS-97 (Sheldrick, 1990)'
_diffrn_ambient_temperature 296(2)
_diffrn_measured_fraction_theta_full 1.000
_diffrn_measured_fraction_theta_max 1.000
_diffrn_radiation_monochromator graphite
_diffrn_radiation_source 'fine-focus sealed tube'
_diffrn_radiation_type MoK\a
_diffrn_radiation_wavelength 0.71073
_diffrn_reflns_av_R_equivalents 0.0608
_diffrn_reflns_av_sigmaI/netI 0.0273
_diffrn_reflns_limit_h_max 17
_diffrn_reflns_limit_h_min -17
_diffrn_reflns_limit_k_max 17
_diffrn_reflns_limit_k_min -17
_diffrn_reflns_limit_l_max 33
_diffrn_reflns_limit_l_min -34
_diffrn_reflns_number 16705
_diffrn_reflns_theta_full 26.96
_diffrn_reflns_theta_max 26.96
_diffrn_reflns_theta_min 2.56
_exptl_absorpt_coefficient_mu 1.703
_exptl_absorpt_correction_T_max 0.8090
_exptl_absorpt_correction_T_min 0.5146
_exptl_crystal_density_diffrn 1.799
_exptl_crystal_density_method 'not measured'
_exptl_crystal_F_000 2864
_exptl_crystal_size_max 0.45
_exptl_crystal_size_mid 0.33
_exptl_crystal_size_min 0.13
_refine_diff_density_max 0.899
_refine_diff_density_min -0.266
_refine_diff_density_rms 0.081
_refine_ls_extinction_method none
_refine_ls_goodness_of_fit_ref 1.031
_refine_ls_hydrogen_treatment mixed
_refine_ls_matrix_type full
_refine_ls_number_parameters 101
_refine_ls_number_reflns 1435
_refine_ls_number_restraints 3
_refine_ls_restrained_S_all 1.163
_refine_ls_R_factor_all 0.0590
_refine_ls_R_factor_gt 0.0403
_refine_ls_shift/su_max 0.000
_refine_ls_shift/su_mean 0.000
_refine_ls_structure_factor_coef Fsqd
_refine_ls_weighting_details 'calc w=1/[\s^2^(Fo^2^)+(0.0617P)^2^+15.1334P] where P=(Fo^2^+2Fc^2^)/3'
_refine_ls_weighting_scheme calc
_refine_ls_wR_factor_gt 0.1102
_refine_ls_wR_factor_ref 0.1223
_reflns_number_gt 1073
_reflns_number_total 1435
_reflns_threshold_expression >2sigma(I)
_cod_data_source_file c0ce00884b.txt
_cod_data_source_block Cu
_cod_depositor_comments
;
The following automatic conversions were performed:
'_symmetry_cell_setting' value 'Tetragonal' changed to 'tetragonal'
according to '/home/saulius/struct/CIF-dictionaries/cif_core.dic'
dictionary named 'cif_core.dic' version 2.4.1 from 2010-06-29.

Automatic conversion script
Id: cif_fix_enum 1555 2011-01-17 13:19:09Z saulius 
;
_cod_original_cell_volume 5252.4(19)
_cod_original_sg_symbol_H-M I4(1)/acd
_cod_database_code 7205854

loop_
_symmetry_equiv_pos_as_xyz
'x, y, z'
'-x+1/2, -y, z+1/2'
'-y+1/4, x+3/4, z+1/4'
'y+1/4, -x+1/4, z+3/4'
'-x+1/2, y, -z'
'x, -y, -z+1/2'
'y+1/4, x+3/4, -z+3/4'
'-y+1/4, -x+1/4, -z+1/4'
'x+1/2, y+1/2, z+1/2'
'-x+1, -y+1/2, z+1'
'-y+3/4, x+5/4, z+3/4'
'y+3/4, -x+3/4, z+5/4'
'-x+1, y+1/2, -z+1/2'
'x+1/2, -y+1/2, -z+1'
'y+3/4, x+5/4, -z+5/4'
'-y+3/4, -x+3/4, -z+3/4'
'-x, -y, -z'
'x-1/2, y, -z-1/2'
'y-1/4, -x-3/4, -z-1/4'
'-y-1/4, x-1/4, -z-3/4'
'x-1/2, -y, z'
'-x, y, z-1/2'
'-y-1/4, -x-3/4, z-3/4'
'y-1/4, x-1/4, z-1/4'
'-x+1/2, -y+1/2, -z+1/2'
'x, y+1/2, -z'
'y+1/4, -x-1/4, -z+1/4'
'-y+1/4, x+1/4, -z-1/4'
'x, -y+1/2, z+1/2'
'-x+1/2, y+1/2, z'
'-y+1/4, -x-1/4, z-1/4'
'y+1/4, x+1/4, z+1/4'

loop_
_atom_site_label
_atom_site_type_symbol
_atom_site_fract_x
_atom_site_fract_y
_atom_site_fract_z
_atom_site_U_iso_or_equiv
_atom_site_adp_type
_atom_site_occupancy
_atom_site_symmetry_multiplicity
_atom_site_calc_flag
_atom_site_refinement_flags
_atom_site_disorder_assembly
_atom_site_disorder_group
Cu1 Cu 0.16097(3) 1.08903(3) 0.1250 0.0289(2) Uani 1 2 d S . .
O3 O 0.3024(2) 1.08847(17) 0.11696(11) 0.0368(7) Uani 1 1 d . . .
C6 C 0.3382(2) 0.9280(3) 0.09852(13) 0.0255(7) Uani 1 1 d . . .
N1 N 0.3321(2) 1.0211(2) 0.08409(11) 0.0305(7) Uani 1 1 d . . .
C5 C 0.3581(3) 0.8566(3) 0.06403(13) 0.0297(8) Uani 1 1 d . . .
C4 C 0.3795(3) 0.8849(3) 0.01682(15) 0.0399(9) Uani 1 1 d . . .
H4A H 0.3940 0.8386 -0.0067 0.048 Uiso 1 1 calc R . .
C3 C 0.3531(3) 1.0493(3) 0.03843(16) 0.0405(10) Uani 1 1 d . . .
H3A H 0.3499 1.1143 0.0299 0.049 Uiso 1 1 calc R . .
C2 C 0.3793(3) 0.9814(3) 0.00464(16) 0.0460(11) Uani 1 1 d . . .
H2A H 0.3969 1.0005 -0.0266 0.055 Uiso 1 1 calc R . .
C1 C 0.3535(3) 0.7501(3) 0.07630(14) 0.0340(8) Uani 1 1 d . . .
O2 O 0.33627(19) 0.72879(19) 0.12061(9) 0.0350(6) Uani 1 1 d . . .
O1 O 0.3657(3) 0.6908(2) 0.04386(12) 0.0592(10) Uani 1 1 d . . .
O1W O 0.5000 0.7500 0.9067(5) 0.53(3) Uani 1 2 d SD . .
H1W H 0.4391 0.7553 0.9018 0.790 Uiso 0.50 1 d PRD . .
H2W H 0.5130 0.8094 0.9121 0.790 Uiso 0.50 1 d PRD . .

loop_
_atom_site_aniso_label
_atom_site_aniso_U_11
_atom_site_aniso_U_22
_atom_site_aniso_U_33
_atom_site_aniso_U_23
_atom_site_aniso_U_13
_atom_site_aniso_U_12
Cu1 0.0248(3) 0.0248(3) 0.0371(4) 0.00030(18) 0.00030(18) 0.0031(2)
O3 0.0291(14) 0.0244(14) 0.0569(18) -0.0016(12) 0.0061(13) 0.0004(11)
C6 0.0228(17) 0.0243(17) 0.0292(19) 0.0045(13) -0.0013(14) -0.0017(13)
N1 0.0270(16) 0.0261(16) 0.0384(17) 0.0035(13) 0.0003(13) 0.0015(12)
C5 0.0268(18) 0.031(2) 0.0310(19) 0.0008(15) -0.0004(14) 0.0008(15)
C4 0.041(2) 0.048(3) 0.0301(19) 0.0014(18) 0.0018(17) 0.0045(19)
C3 0.034(2) 0.040(2) 0.048(2) 0.019(2) 0.0024(18) 0.0012(18)
C2 0.042(2) 0.061(3) 0.035(2) 0.018(2) 0.0053(19) 0.003(2)
C1 0.036(2) 0.029(2) 0.037(2) -0.0055(17) -0.0063(16) -0.0013(16)
O2 0.0435(17) 0.0234(13) 0.0382(15) -0.0016(11) 0.0028(12) -0.0043(11)
O1 0.097(3) 0.0375(18) 0.0431(18) -0.0146(14) -0.0015(17) 0.0083(18)
O1W 1.04(7) 0.41(3) 0.123(11) 0.000 0.000 -0.31(4)

loop_
_atom_type_symbol
_atom_type_description
_atom_type_scat_dispersion_real
_atom_type_scat_dispersion_imag
_atom_type_scat_source
C C 0.0033 0.0016 'International Tables Vol C Tables 4.2.6.8 and 6.1.1.4'
H H 0.0000 0.0000 'International Tables Vol C Tables 4.2.6.8 and 6.1.1.4'
N N 0.0061 0.0033 'International Tables Vol C Tables 4.2.6.8 and 6.1.1.4'
O O 0.0106 0.0060 'International Tables Vol C Tables 4.2.6.8 and 6.1.1.4'
Cu Cu 0.3201 1.2651 'International Tables Vol C Tables 4.2.6.8 and 6.1.1.4'

loop_
_geom_angle_atom_site_label_1
_geom_angle_atom_site_label_2
_geom_angle_atom_site_label_3
_geom_angle
_geom_angle_site_symmetry_1
_geom_angle_site_symmetry_3
_geom_angle_publ_flag
O2 Cu1 O2 92.48(16) 20_666 30 ?
O2 Cu1 O3 176.82(11) 20_666 . ?
O2 Cu1 O3 88.70(10) 30 . ?
O2 Cu1 O3 88.70(10) 20_666 8_665 ?
O2 Cu1 O3 176.83(12) 30 8_665 ?
O3 Cu1 O3 90.27(14) . 8_665 ?
N1 O3 Cu1 112.1(2) . . ?
N1 C6 C5 119.2(3) . . ?
N1 C6 C6 114.9(3) . 8_665 ?
C5 C6 C6 125.9(3) . 8_665 ?
C3 N1 C6 122.5(3) . . ?
C3 N1 O3 119.0(3) . . ?
C6 N1 O3 118.5(3) . . ?
C4 C5 C6 118.5(4) . . ?
C4 C5 C1 119.5(4) . . ?
C6 C5 C1 122.0(3) . . ?
C2 C4 C5 120.0(4) . . ?
C2 C4 H4A 120.0 . . ?
C5 C4 H4A 120.0 . . ?
N1 C3 C2 119.3(4) . . ?
N1 C3 H3A 120.4 . . ?
C2 C3 H3A 120.4 . . ?
C4 C2 C3 120.1(4) . . ?
C4 C2 H2A 119.9 . . ?
C3 C2 H2A 119.9 . . ?
O1 C1 O2 124.5(4) . . ?
O1 C1 C5 119.0(4) . . ?
O2 C1 C5 116.5(3) . . ?
C1 O2 Cu1 106.6(2) . 27_465 ?
O1W O1W H1W 80.9 19_577 . ?
O1W O1W H2W 99.9 19_577 . ?
H1W O1W H2W 98.8 . . ?

loop_
_geom_bond_atom_site_label_1
_geom_bond_atom_site_label_2
_geom_bond_distance
_geom_bond_site_symmetry_2
_geom_bond_publ_flag
Cu1 O2 1.937(3) 20_666 ?
Cu1 O2 1.937(3) 30 ?
Cu1 O3 1.969(3) . ?
Cu1 O3 1.969(3) 8_665 ?
O3 N1 1.361(4) . ?
C6 N1 1.350(4) . ?
C6 C5 1.395(5) . ?
C6 C6 1.489(7) 8_665 ?
N1 C3 1.345(5) . ?
C5 C4 1.386(6) . ?
C5 C1 1.512(5) . ?
C4 C2 1.376(6) . ?
C4 H4A 0.9300 . ?
C3 C2 1.369(6) . ?
C3 H3A 0.9300 . ?
C2 H2A 0.9300 . ?
C1 O1 1.223(5) . ?
C1 O2 1.274(4) . ?
O2 Cu1 1.937(3) 27_465 ?
O1W O1W 1.74(3) 19_577 ?
O1W H1W 0.8566 . ?
O1W H2W 0.8538 . ?
